data_1559009
loop_
_publ_author_name
'Tan, Bojun'
'Liu, Long'
'Zheng, Huayu'
'Cheng, Tianyi'
'Zhu, Dianhu'
'Yang, Xiaofeng'
'Luan, Xinjun'

_publ_section_title
;
 Two-in-One Strategy for Fluorene-Based Spirocycles via Pd(0)-Catalyzed
 Spiroannulation of o-Iodobiaryls with Bromonaphthols
;
_journal_name_full 'Chemical Science'
_journal_paper_doi 10.1039/D0SC04386A
_journal_year 2020
_chemical_formula_sum 'C23 H15 Br O2'
_chemical_formula_weight 403.26
_space_group_IT_number 14
_space_group_name_Hall '-P 2yn'
_space_group_name_H-M_alt 'P 1 21/n 1'
_symmetry_cell_setting monoclinic
_symmetry_space_group_name_H-M 'P 1 21/n 1'
_atom_sites_solution_hydrogens geom
_atom_sites_solution_primary direct
_atom_sites_solution_secondary difmap
_audit_creation_method SHELXL-97
_audit_update_record
;
2020-06-17 deposited with the CCDC.	2020-09-08 downloaded from the CCDC.
;
_cell_angle_alpha 90.00
_cell_angle_beta 98.865(10)
_cell_angle_gamma 90.00
_cell_formula_units_Z 4
_cell_length_a 8.218(5)
_cell_length_b 12.135(7)
_cell_length_c 18.051(10)
_cell_measurement_reflns_used 805
_cell_measurement_temperature 296(2)
_cell_measurement_theta_max 18.60
_cell_measurement_theta_min 2.83
_cell_volume 1778.6(18)
_computing_cell_refinement 'Bruker SAINT'
_computing_data_collection 'Bruker APEX2'
_computing_data_reduction 'Bruker SAINT'
_computing_molecular_graphics 'Bruker SHELXTL'
_computing_publication_material 'Bruker SHELXTL'
_computing_structure_refinement 'SHELXL-97 (Sheldrick, 2008)'
_computing_structure_solution 'SHELXS-97 (Sheldrick, 2008)'
_diffrn_ambient_temperature 296(2)
_diffrn_measured_fraction_theta_full 0.999
_diffrn_measured_fraction_theta_max 0.999
_diffrn_measurement_device_type 'Bruker APEX-II CCD'
_diffrn_measurement_method '\f and \w scans'
_diffrn_radiation_monochromator graphite
_diffrn_radiation_source 'fine-focus sealed tube'
_diffrn_radiation_type MoK\a
_diffrn_radiation_wavelength 0.71073
_diffrn_reflns_av_R_equivalents 0.1151
_diffrn_reflns_av_sigmaI/netI 0.1546
_diffrn_reflns_limit_h_max 9
_diffrn_reflns_limit_h_min -9
_diffrn_reflns_limit_k_max 14
_diffrn_reflns_limit_k_min -14
_diffrn_reflns_limit_l_max 12
_diffrn_reflns_limit_l_min -21
_diffrn_reflns_number 8569
_diffrn_reflns_theta_full 25.10
_diffrn_reflns_theta_max 25.10
_diffrn_reflns_theta_min 2.03
_exptl_absorpt_coefficient_mu 2.325
_exptl_absorpt_correction_T_max 0.7489
_exptl_absorpt_correction_T_min 0.4933
_exptl_absorpt_correction_type multi-scan
_exptl_absorpt_process_details SADABS
_exptl_crystal_colour colorless
_exptl_crystal_density_diffrn 1.506
_exptl_crystal_density_method 'not measured'
_exptl_crystal_description block
_exptl_crystal_F_000 816
_exptl_crystal_size_max 0.35
_exptl_crystal_size_mid 0.29
_exptl_crystal_size_min 0.13
_refine_diff_density_max 0.419
_refine_diff_density_min -0.350
_refine_diff_density_rms 0.081
_refine_ls_extinction_method none
_refine_ls_goodness_of_fit_ref 0.955
_refine_ls_hydrogen_treatment mixed
_refine_ls_matrix_type full
_refine_ls_number_parameters 236
_refine_ls_number_reflns 3173
_refine_ls_number_restraints 0
_refine_ls_restrained_S_all 0.955
_refine_ls_R_factor_all 0.1824
_refine_ls_R_factor_gt 0.0661
_refine_ls_shift/su_max 0.001
_refine_ls_shift/su_mean 0.000
_refine_ls_structure_factor_coef Fsqd
_refine_ls_weighting_details 'calc w=1/[\s^2^(Fo^2^)+(0.0914P)^2^+0.0000P] where P=(Fo^2^+2Fc^2^)/3'
_refine_ls_weighting_scheme calc
_refine_ls_wR_factor_gt 0.1505
_refine_ls_wR_factor_ref 0.2130
_reflns_number_gt 1290
_reflns_number_total 3173
_reflns_threshold_expression >2sigma(I)
_cod_data_source_file d0sc04386a2.cif
_cod_data_source_block xb9862_0m
_cod_depositor_comments
;
The following automatic conversions were performed:

data item '_symmetry_cell_setting' value 'Monoclinic' was changed to
'monoclinic' in accordance with the
/home/data/users/saulius/crontab/automatic-downloads/rss-feeds/RSC/lib/dictionaries/cif_core.dic
dictionary named 'cif_core.dic' version 2.4.2 last updated on
2011-04-26.

Automatic conversion script
Id: cif_fix_values 7556 2019-12-06 15:28:31Z antanas 
;
_cod_original_cell_volume 1778.8(17)
_cod_original_sg_symbol_H-M P2(1)/n
_cod_database_code 1559009

loop_
_symmetry_equiv_pos_as_xyz
'x, y, z'
'-x+1/2, y+1/2, -z+1/2'
'-x, -y, -z'
'x-1/2, -y-1/2, z-1/2'

loop_
_atom_site_label
_atom_site_type_symbol
_atom_site_fract_x
_atom_site_fract_y
_atom_site_fract_z
_atom_site_U_iso_or_equiv
_atom_site_adp_type
_atom_site_occupancy
_atom_site_symmetry_multiplicity
_atom_site_calc_flag
_atom_site_refinement_flags
_atom_site_disorder_assembly
_atom_site_disorder_group
Br1 Br 0.17752(13) -0.12806(9) 1.06651(6) 0.0891(5) Uani 1 1 d . . .
O1 O -0.2169(8) 0.1559(5) 0.5728(3) 0.0694(16) Uani 1 1 d . . .
O2 O 0.5123(7) 0.2527(4) 0.7493(3) 0.0741(18) Uani 1 1 d . . .
C1 C 0.2851(10) 0.0466(7) 0.9835(4) 0.065(2) Uani 1 1 d . . .
H1 H 0.2829 0.0869 1.0272 0.077 Uiso 1 1 calc R . .
C2 C 0.2441(10) -0.0638(7) 0.9807(5) 0.060(2) Uani 1 1 d . . .
C3 C 0.2442(11) -0.1237(6) 0.9169(5) 0.065(2) Uani 1 1 d . . .
H3 H 0.2143 -0.1977 0.9151 0.078 Uiso 1 1 calc R . .
C4 C 0.2895(10) -0.0724(6) 0.8551(5) 0.066(2) Uani 1 1 d . . .
H4 H 0.2913 -0.1133 0.8116 0.079 Uiso 1 1 calc R . .
C5 C 0.3323(9) 0.0377(6) 0.8557(4) 0.0465(19) Uani 1 1 d . . .
C6 C 0.3294(9) 0.0967(6) 0.9208(5) 0.055(2) Uani 1 1 d . . .
C7 C 0.3718(12) 0.2128(7) 0.9231(5) 0.075(3) Uani 1 1 d . . .
H7 H 0.3597 0.2528 0.9659 0.091 Uiso 1 1 calc R . .
C8 C 0.4278(11) 0.2654(7) 0.8662(5) 0.066(2) Uani 1 1 d . . .
H8 H 0.4579 0.3391 0.8725 0.080 Uiso 1 1 calc R . .
C9 C 0.4429(10) 0.2126(6) 0.7965(5) 0.054(2) Uani 1 1 d . . .
C10 C 0.3579(10) 0.0974(6) 0.7831(4) 0.053(2) Uani 1 1 d . . .
C11 C 0.4461(10) 0.0288(6) 0.7306(4) 0.049(2) Uani 1 1 d . . .
C12 C 0.5985(10) -0.0172(6) 0.7419(5) 0.058(2) Uani 1 1 d . . .
H12 H 0.6652 -0.0121 0.7883 0.070 Uiso 1 1 calc R . .
C13 C 0.6525(13) -0.0715(7) 0.6834(6) 0.073(3) Uani 1 1 d . . .
H13 H 0.7556 -0.1048 0.6912 0.087 Uiso 1 1 calc R . .
C14 C 0.5593(12) -0.0779(7) 0.6141(6) 0.067(3) Uani 1 1 d . . .
H14 H 0.6016 -0.1118 0.5750 0.080 Uiso 1 1 calc R . .
C15 C 0.4064(12) -0.0352(6) 0.6023(4) 0.063(2) Uani 1 1 d . . .
H15 H 0.3404 -0.0430 0.5559 0.075 Uiso 1 1 calc R . .
C16 C 0.3475(10) 0.0214(5) 0.6607(5) 0.051(2) Uani 1 1 d . . .
C17 C 0.1858(10) 0.0775(6) 0.6633(4) 0.049(2) Uani 1 1 d . . .
C18 C 0.0478(11) 0.0908(6) 0.6102(4) 0.058(2) Uani 1 1 d . . .
H18 H 0.0453 0.0630 0.5620 0.069 Uiso 1 1 calc R . .
C19 C -0.0886(10) 0.1465(6) 0.6295(5) 0.053(2) Uani 1 1 d . . .
C20 C -0.0876(10) 0.1869(6) 0.7009(5) 0.057(2) Uani 1 1 d . . .
H20 H -0.1797 0.2221 0.7139 0.068 Uiso 1 1 calc R . .
C21 C 0.0515(11) 0.1743(6) 0.7521(5) 0.056(2) Uani 1 1 d . . .
H21 H 0.0532 0.2025 0.8001 0.067 Uiso 1 1 calc R . .
C22 C 0.1896(9) 0.1212(5) 0.7353(4) 0.0452(19) Uani 1 1 d . . .
C23 C -0.3611(11) 0.2111(8) 0.5901(5) 0.079(3) Uani 1 1 d . . .
H23A H -0.4000 0.1742 0.6310 0.118 Uiso 1 1 calc R . .
H23B H -0.4455 0.2099 0.5469 0.118 Uiso 1 1 calc R . .
H23C H -0.3342 0.2861 0.6038 0.118 Uiso 1 1 calc R . .

loop_
_atom_site_aniso_label
_atom_site_aniso_U_11
_atom_site_aniso_U_22
_atom_site_aniso_U_33
_atom_site_aniso_U_23
_atom_site_aniso_U_13
_atom_site_aniso_U_12
Br1 0.1031(9) 0.1046(9) 0.0635(7) 0.0198(6) 0.0256(5) -0.0119(6)
O1 0.080(4) 0.084(4) 0.044(4) 0.008(3) 0.009(3) -0.002(3)
O2 0.105(5) 0.058(4) 0.066(4) -0.003(3) 0.036(4) -0.023(3)
C1 0.087(7) 0.074(7) 0.037(5) -0.002(4) 0.021(5) 0.009(5)
C2 0.064(6) 0.063(6) 0.055(6) 0.022(5) 0.015(4) 0.002(5)
C3 0.098(7) 0.047(5) 0.055(6) 0.002(5) 0.024(5) -0.014(5)
C4 0.097(7) 0.048(5) 0.055(6) -0.008(4) 0.022(5) -0.006(5)
C5 0.060(5) 0.041(5) 0.040(5) -0.005(4) 0.013(4) -0.001(4)
C6 0.062(5) 0.043(5) 0.063(6) -0.010(4) 0.012(4) 0.004(4)
C7 0.106(8) 0.064(6) 0.061(7) -0.019(5) 0.028(6) -0.005(5)
C8 0.084(6) 0.042(5) 0.073(7) -0.013(5) 0.014(5) -0.009(5)
C9 0.067(6) 0.040(5) 0.055(6) -0.003(4) 0.008(5) -0.001(4)
C10 0.066(6) 0.050(5) 0.047(5) -0.005(4) 0.016(4) 0.004(4)
C11 0.070(6) 0.036(4) 0.044(5) -0.003(4) 0.020(4) -0.003(4)
C12 0.068(6) 0.052(5) 0.058(6) 0.006(4) 0.025(5) 0.009(5)
C13 0.092(7) 0.055(5) 0.079(8) 0.018(5) 0.038(6) 0.025(5)
C14 0.071(7) 0.056(5) 0.082(8) 0.001(5) 0.041(6) 0.017(5)
C15 0.097(7) 0.051(5) 0.046(5) -0.013(4) 0.028(5) -0.015(5)
C16 0.069(6) 0.037(4) 0.054(6) -0.002(4) 0.030(5) -0.003(4)
C17 0.074(6) 0.038(4) 0.038(5) -0.004(3) 0.019(4) -0.009(4)
C18 0.090(7) 0.054(5) 0.031(5) -0.002(4) 0.012(5) -0.019(5)
C19 0.056(6) 0.055(5) 0.049(5) 0.002(4) 0.013(4) -0.005(4)
C20 0.057(6) 0.065(5) 0.048(6) 0.002(4) 0.010(4) 0.006(4)
C21 0.075(6) 0.046(5) 0.051(5) -0.009(4) 0.024(5) -0.004(4)
C22 0.061(5) 0.037(4) 0.041(5) -0.002(4) 0.018(4) -0.010(4)
C23 0.073(7) 0.091(7) 0.072(7) 0.016(5) 0.008(5) 0.007(6)

loop_
_atom_type_symbol
_atom_type_description
_atom_type_scat_dispersion_real
_atom_type_scat_dispersion_imag
_atom_type_scat_source
C C 0.0033 0.0016 'International Tables Vol C Tables 4.2.6.8 and 6.1.1.4'
H H 0.0000 0.0000 'International Tables Vol C Tables 4.2.6.8 and 6.1.1.4'
O O 0.0106 0.0060 'International Tables Vol C Tables 4.2.6.8 and 6.1.1.4'
Br Br -0.2901 2.4595 'International Tables Vol C Tables 4.2.6.8 and 6.1.1.4'

loop_
_geom_angle_atom_site_label_1
_geom_angle_atom_site_label_2
_geom_angle_atom_site_label_3
_geom_angle
_geom_angle_site_symmetry_1
_geom_angle_site_symmetry_3
_geom_angle_publ_flag
C19 O1 C23 116.5(6) . . ?
C2 C1 C6 119.3(7) . . ?
C2 C1 H1 120.3 . . ?
C6 C1 H1 120.3 . . ?
C3 C2 C1 121.2(7) . . ?
C3 C2 Br1 120.7(7) . . ?
C1 C2 Br1 118.0(7) . . ?
C2 C3 C4 118.6(8) . . ?
C2 C3 H3 120.7 . . ?
C4 C3 H3 120.7 . . ?
C3 C4 C5 122.1(8) . . ?
C3 C4 H4 119.0 . . ?
C5 C4 H4 119.0 . . ?
C6 C5 C4 118.1(7) . . ?
C6 C5 C10 120.3(6) . . ?
C4 C5 C10 121.1(7) . . ?
C5 C6 C1 120.7(7) . . ?
C5 C6 C7 119.6(7) . . ?
C1 C6 C7 119.7(7) . . ?
C8 C7 C6 123.1(8) . . ?
C8 C7 H7 118.4 . . ?
C6 C7 H7 118.4 . . ?
C7 C8 C9 122.8(8) . . ?
C7 C8 H8 118.6 . . ?
C9 C8 H8 118.6 . . ?
O2 C9 C8 123.9(8) . . ?
O2 C9 C10 120.1(7) . . ?
C8 C9 C10 116.0(7) . . ?
C11 C10 C22 103.2(6) . . ?
C11 C10 C5 114.3(6) . . ?
C22 C10 C5 109.6(6) . . ?
C11 C10 C9 109.9(6) . . ?
C22 C10 C9 105.1(6) . . ?
C5 C10 C9 113.8(6) . . ?
C12 C11 C16 120.2(7) . . ?
C12 C11 C10 130.4(8) . . ?
C16 C11 C10 109.3(7) . . ?
C11 C12 C13 118.8(8) . . ?
C11 C12 H12 120.6 . . ?
C13 C12 H12 120.6 . . ?
C14 C13 C12 121.9(9) . . ?
C14 C13 H13 119.0 . . ?
C12 C13 H13 119.0 . . ?
C15 C14 C13 120.2(8) . . ?
C15 C14 H14 119.9 . . ?
C13 C14 H14 119.9 . . ?
C14 C15 C16 119.4(8) . . ?
C14 C15 H15 120.3 . . ?
C16 C15 H15 120.3 . . ?
C11 C16 C15 119.4(8) . . ?
C11 C16 C17 109.7(6) . . ?
C15 C16 C17 130.9(8) . . ?
C18 C17 C22 120.0(7) . . ?
C18 C17 C16 132.0(7) . . ?
C22 C17 C16 107.9(7) . . ?
C17 C18 C19 119.2(7) . . ?
C17 C18 H18 120.4 . . ?
C19 C18 H18 120.4 . . ?
O1 C19 C20 124.6(7) . . ?
O1 C19 C18 114.3(7) . . ?
C20 C19 C18 121.1(8) . . ?
C21 C20 C19 118.5(8) . . ?
C21 C20 H20 120.7 . . ?
C19 C20 H20 120.7 . . ?
C20 C21 C22 122.4(8) . . ?
C20 C21 H21 118.8 . . ?
C22 C21 H21 118.8 . . ?
C21 C22 C17 118.7(7) . . ?
C21 C22 C10 131.6(7) . . ?
C17 C22 C10 109.7(6) . . ?
O1 C23 H23A 109.5 . . ?
O1 C23 H23B 109.5 . . ?
H23A C23 H23B 109.5 . . ?
O1 C23 H23C 109.5 . . ?
H23A C23 H23C 109.5 . . ?
H23B C23 H23C 109.5 . . ?

loop_
_geom_bond_atom_site_label_1
_geom_bond_atom_site_label_2
_geom_bond_distance
_geom_bond_site_symmetry_2
_geom_bond_publ_flag
Br1 C2 1.890(7) . ?
O1 C19 1.357(10) . ?
O1 C23 1.437(9) . ?
O2 C9 1.200(8) . ?
C1 C2 1.380(11) . ?
C1 C6 1.383(10) . ?
C1 H1 0.9300 . ?
C2 C3 1.361(11) . ?
C3 C4 1.377(10) . ?
C3 H3 0.9300 . ?
C4 C5 1.382(9) . ?
C4 H4 0.9300 . ?
C5 C6 1.379(10) . ?
C5 C10 1.540(10) . ?
C6 C7 1.450(11) . ?
C7 C8 1.349(10) . ?
C7 H7 0.9300 . ?
C8 C9 1.434(11) . ?
C8 H8 0.9300 . ?
C9 C10 1.565(10) . ?
C10 C11 1.525(9) . ?
C10 C22 1.540(11) . ?
C11 C12 1.358(10) . ?
C11 C16 1.393(11) . ?
C12 C13 1.375(10) . ?
C12 H12 0.9300 . ?
C13 C14 1.364(12) . ?
C13 H13 0.9300 . ?
C14 C15 1.345(11) . ?
C14 H14 0.9300 . ?
C15 C16 1.406(10) . ?
C15 H15 0.9300 . ?
C16 C17 1.500(10) . ?
C17 C18 1.378(11) . ?
C17 C22 1.400(9) . ?
C18 C19 1.399(10) . ?
C18 H18 0.9300 . ?
C19 C20 1.378(10) . ?
C20 C21 1.363(11) . ?
C20 H20 0.9300 . ?
C21 C22 1.379(10) . ?
C21 H21 0.9300 . ?
C23 H23A 0.9600 . ?
C23 H23B 0.9600 . ?
C23 H23C 0.9600 . ?

loop_
_geom_torsion_atom_site_label_1
_geom_torsion_atom_site_label_2
_geom_torsion_atom_site_label_3
_geom_torsion_atom_site_label_4
_geom_torsion
_geom_torsion_site_symmetry_1
_geom_torsion_site_symmetry_2
_geom_torsion_site_symmetry_3
_geom_torsion_site_symmetry_4
_geom_torsion_publ_flag
C6 C1 C2 C3 -1.0(13) . . . . ?
C6 C1 C2 Br1 -178.0(6) . . . . ?
C1 C2 C3 C4 1.3(13) . . . . ?
Br1 C2 C3 C4 178.2(6) . . . . ?
C2 C3 C4 C5 -0.9(13) . . . . ?
C3 C4 C5 C6 0.2(12) . . . . ?
C3 C4 C5 C10 -171.0(8) . . . . ?
C4 C5 C6 C1 0.1(11) . . . . ?
C10 C5 C6 C1 171.4(7) . . . . ?
C4 C5 C6 C7 -179.3(8) . . . . ?
C10 C5 C6 C7 -8.0(11) . . . . ?
C2 C1 C6 C5 0.3(12) . . . . ?
C2 C1 C6 C7 179.7(8) . . . . ?
C5 C6 C7 C8 -5.6(13) . . . . ?
C1 C6 C7 C8 175.0(9) . . . . ?
C6 C7 C8 C9 3.2(15) . . . . ?
C7 C8 C9 O2 -169.7(9) . . . . ?
C7 C8 C9 C10 12.0(12) . . . . ?
C6 C5 C10 C11 149.3(7) . . . . ?
C4 C5 C10 C11 -39.7(10) . . . . ?
C6 C5 C10 C22 -95.5(8) . . . . ?
C4 C5 C10 C22 75.5(8) . . . . ?
C6 C5 C10 C9 21.9(10) . . . . ?
C4 C5 C10 C9 -167.1(7) . . . . ?
O2 C9 C10 C11 28.7(10) . . . . ?
C8 C9 C10 C11 -152.9(7) . . . . ?
O2 C9 C10 C22 -81.7(8) . . . . ?
C8 C9 C10 C22 96.7(8) . . . . ?
O2 C9 C10 C5 158.3(7) . . . . ?
C8 C9 C10 C5 -23.3(10) . . . . ?
C22 C10 C11 C12 -179.3(7) . . . . ?
C5 C10 C11 C12 -60.4(10) . . . . ?
C9 C10 C11 C12 69.0(10) . . . . ?
C22 C10 C11 C16 4.0(7) . . . . ?
C5 C10 C11 C16 123.0(7) . . . . ?
C9 C10 C11 C16 -107.6(7) . . . . ?
C16 C11 C12 C13 -0.5(11) . . . . ?
C10 C11 C12 C13 -176.8(7) . . . . ?
C11 C12 C13 C14 1.7(12) . . . . ?
C12 C13 C14 C15 -3.4(13) . . . . ?
C13 C14 C15 C16 3.6(12) . . . . ?
C12 C11 C16 C15 0.8(11) . . . . ?
C10 C11 C16 C15 177.9(6) . . . . ?
C12 C11 C16 C17 179.4(6) . . . . ?
C10 C11 C16 C17 -3.5(8) . . . . ?
C14 C15 C16 C11 -2.4(11) . . . . ?
C14 C15 C16 C17 179.3(7) . . . . ?
C11 C16 C17 C18 -178.6(8) . . . . ?
C15 C16 C17 C18 -0.2(13) . . . . ?
C11 C16 C17 C22 1.4(8) . . . . ?
C15 C16 C17 C22 179.9(7) . . . . ?
C22 C17 C18 C19 -1.1(11) . . . . ?
C16 C17 C18 C19 178.9(7) . . . . ?
C23 O1 C19 C20 -0.7(11) . . . . ?
C23 O1 C19 C18 179.1(6) . . . . ?
C17 C18 C19 O1 179.4(6) . . . . ?
C17 C18 C19 C20 -0.8(11) . . . . ?
O1 C19 C20 C21 -178.3(7) . . . . ?
C18 C19 C20 C21 1.9(11) . . . . ?
C19 C20 C21 C22 -1.0(11) . . . . ?
C20 C21 C22 C17 -0.9(11) . . . . ?
C20 C21 C22 C10 180.0(7) . . . . ?
C18 C17 C22 C21 1.9(10) . . . . ?
C16 C17 C22 C21 -178.1(6) . . . . ?
C18 C17 C22 C10 -178.7(6) . . . . ?
C16 C17 C22 C10 1.2(7) . . . . ?
C11 C10 C22 C21 176.0(7) . . . . ?
C5 C10 C22 C21 53.9(9) . . . . ?
C9 C10 C22 C21 -68.8(9) . . . . ?
C11 C10 C22 C17 -3.2(7) . . . . ?
C5 C10 C22 C17 -125.3(6) . . . . ?
C9 C10 C22 C17 112.0(6) . . . . ?
